data_7033191
loop_
_publ_author_name
'Serebryanskaya, Tatiyana V.'
'Lyakhov, Alexander S.'
'Ivashkevich, Ludmila S.'
'Schur, Julia'
'Frias, Corazon'
'Prokop, Aram'
'Ott, Ingo'

_publ_section_title
;
 Gold(I) thiotetrazolates as thioredoxin reductase inhibitors and
 antiproliferative agents.
;
_journal_issue 3
_journal_name_full 'Dalton transactions (Cambridge, England : 2003)'
_journal_page_first 1161
_journal_page_last 1169
_journal_paper_doi 10.1039/c4dt03105a
_journal_volume 44
_journal_year 2015
_chemical_formula_moiety 'C19 H14 Au N4 O3 P S'
_chemical_formula_sum 'C19 H14 Au N4 O3 P S'
_chemical_formula_weight 606.34
_chemical_name_systematic
;
 ?
;
_space_group_crystal_system monoclinic
_space_group_IT_number 15
_space_group_name_Hall '-C 2yc'
_space_group_name_H-M_alt 'C 1 2/c 1'
_symmetry_space_group_name_Hall '-C 2yc'
_symmetry_space_group_name_H-M 'C 1 2/c 1'
_atom_sites_solution_hydrogens geom
_atom_sites_solution_primary direct
_atom_sites_solution_secondary difmap
_audit_creation_method SHELXL-2013
_cell_angle_alpha 90
_cell_angle_beta 91.0696(5)
_cell_angle_gamma 90
_cell_formula_units_Z 8
_cell_length_a 13.79810(10)
_cell_length_b 13.08130(10)
_cell_length_c 22.1996(3)
_cell_measurement_reflns_used 9878
_cell_measurement_temperature 296(2)
_cell_measurement_theta_max 29.15
_cell_measurement_theta_min 2.32
_cell_volume 4006.26(7)
_computing_cell_refinement 'SAINT (Bruker, 2010)'
_computing_data_collection 'APEX2 (Bruker, 2010)'
_computing_data_reduction 'SAINT (Bruker, 2010)'
_computing_molecular_graphics 'PLATON (Spek, 2009)'
_computing_publication_material
;
SHELXL-2013 (Sheldrick, 2013),
PLATON (Spek, 2009)
;
_computing_structure_refinement 'SHELXL-2013 (Sheldrick, 2013)'
_computing_structure_solution 'SIR2011 (Burla et al., 2012)'
_diffrn_ambient_temperature 296(2)
_diffrn_measured_fraction_theta_full 1.000
_diffrn_measured_fraction_theta_max 0.996
_diffrn_measurement_device_type 'Bruker APEX-II CCD'
_diffrn_measurement_method '\f and \w scans'
_diffrn_radiation_monochromator graphite
_diffrn_radiation_type MoK\a
_diffrn_radiation_wavelength 0.71073
_diffrn_reflns_av_R_equivalents 0.0210
_diffrn_reflns_av_unetI/netI 0.0198
_diffrn_reflns_Laue_measured_fraction_full 1.000
_diffrn_reflns_Laue_measured_fraction_max 0.996
_diffrn_reflns_limit_h_max 17
_diffrn_reflns_limit_h_min -18
_diffrn_reflns_limit_k_max 17
_diffrn_reflns_limit_k_min -16
_diffrn_reflns_limit_l_max 30
_diffrn_reflns_limit_l_min -30
_diffrn_reflns_number 22205
_diffrn_reflns_point_group_measured_fraction_full 1.000
_diffrn_reflns_point_group_measured_fraction_max 0.996
_diffrn_reflns_theta_full 25.242
_diffrn_reflns_theta_max 29.160
_diffrn_reflns_theta_min 1.835
_diffrn_source 'fine-focus sealed tube'
_exptl_absorpt_coefficient_mu 7.557
_exptl_absorpt_correction_T_max 0.7458
_exptl_absorpt_correction_T_min 0.5156
_exptl_absorpt_correction_type multi-scan
_exptl_absorpt_process_details 'SADABS (Bruker, 2008)'
_exptl_crystal_colour colourless
_exptl_crystal_density_diffrn 2.011
_exptl_crystal_description prism
_exptl_crystal_F_000 2320
_exptl_crystal_size_max 0.350
_exptl_crystal_size_mid 0.340
_exptl_crystal_size_min 0.120
_refine_diff_density_max 0.472
_refine_diff_density_min -0.893
_refine_diff_density_rms 0.080
_refine_ls_extinction_method none
_refine_ls_goodness_of_fit_ref 1.004
_refine_ls_hydrogen_treatment constr
_refine_ls_matrix_type full
_refine_ls_number_parameters 262
_refine_ls_number_reflns 5371
_refine_ls_number_restraints 0
_refine_ls_restrained_S_all 1.004
_refine_ls_R_factor_all 0.0283
_refine_ls_R_factor_gt 0.0210
_refine_ls_shift/su_max 0.002
_refine_ls_shift/su_mean 0.000
_refine_ls_structure_factor_coef Fsqd
_refine_ls_weighting_details 'w=1/[\s^2^(Fo^2^)+(0.0270P)^2^+3.2558P] where P=(Fo^2^+2Fc^2^)/3'
_refine_ls_weighting_scheme calc
_refine_ls_wR_factor_gt 0.0484
_refine_ls_wR_factor_ref 0.0505
_reflns_Friedel_coverage 0.000
_reflns_number_gt 4612
_reflns_number_total 5371
_reflns_threshold_expression 'I > 2\s(I)'
_cod_data_source_file c4dt03105a1.cif
_cod_data_source_block 732
_cod_depositor_comments 'Adding full bibliography for 7033191.cif.'
_cod_original_cell_volume 4006.27(7)
_cod_database_code 7033191
_shelx_space_group_comment
;
The symmetry employed for this shelxl refinement is uniquely defined
by the following loop, which should always be used as a source of
symmetry information in preference to the above space-group names.
They are only intended as comments.
;
_shelx_estimated_absorpt_t_min 0.177
_shelx_estimated_absorpt_t_max 0.464
_shelxl_version_number 2013-4

loop_
_space_group_symop_operation_xyz
'x, y, z'
'-x, y, -z+1/2'
'x+1/2, y+1/2, z'
'-x+1/2, y+1/2, -z+1/2'
'-x, -y, -z'
'x, -y, z-1/2'
'-x+1/2, -y+1/2, -z'
'x+1/2, -y+1/2, z-1/2'

loop_
_atom_site_label
_atom_site_type_symbol
_atom_site_fract_x
_atom_site_fract_y
_atom_site_fract_z
_atom_site_U_iso_or_equiv
_atom_site_adp_type
_atom_site_occupancy
_atom_site_site_symmetry_order
_atom_site_calc_flag
_atom_site_refinement_flags_posn
_atom_site_refinement_flags_adp
Au1 Au 0.39934(2) 0.42716(2) 0.29258(2) 0.03783(4) Uani 1 1 d . .
S1 S 0.52526(5) 0.48695(6) 0.35250(3) 0.04493(16) Uani 1 1 d . .
N1 N 0.59127(15) 0.38819(17) 0.45273(10) 0.0391(5) Uani 1 1 d . .
N2 N 0.56764(19) 0.3093(2) 0.48958(12) 0.0541(6) Uani 1 1 d . .
N3 N 0.48680(19) 0.2739(2) 0.46880(13) 0.0595(7) Uani 1 1 d . .
N4 N 0.45541(16) 0.32617(19) 0.41930(11) 0.0477(6) Uani 1 1 d . .
C5 C 0.52160(18) 0.3975(2) 0.40954(12) 0.0368(5) Uani 1 1 d . .
C6 C 0.6813(2) 0.44094(19) 0.46047(12) 0.0386(6) Uani 1 1 d . .
C7 C 0.6822(2) 0.5453(2) 0.46709(16) 0.0561(8) Uani 1 1 d . .
H7 H 0.6246 0.5822 0.4671 0.067 Uiso 1 1 calc R U
C8 C 0.7711(3) 0.5948(3) 0.47377(18) 0.0698(10) Uani 1 1 d . .
H8 H 0.7732 0.6656 0.4773 0.084 Uiso 1 1 calc R U
C9 C 0.8550(3) 0.5403(3) 0.47510(17) 0.0659(9) Uani 1 1 d . .
H9 H 0.9140 0.5740 0.4800 0.079 Uiso 1 1 calc R U
C10 C 0.8532(2) 0.4361(2) 0.46920(18) 0.0598(9) Uani 1 1 d . .
H10 H 0.9108 0.3992 0.4705 0.072 Uiso 1 1 calc R U
C11 C 0.7659(2) 0.3859(2) 0.46135(14) 0.0481(7) Uani 1 1 d . .
H11 H 0.7645 0.3153 0.4567 0.058 Uiso 1 1 calc R U
P1 P 0.26223(4) 0.37161(5) 0.24720(3) 0.03371(13) Uani 1 1 d . .
O11 O 0.19422(13) 0.22716(16) 0.16873(10) 0.0523(5) Uani 1 1 d . .
C12 C 0.27535(18) 0.27048(19) 0.19383(12) 0.0365(5) Uani 1 1 d . .
C13 C 0.3548(2) 0.2254(2) 0.17190(13) 0.0470(6) Uani 1 1 d . .
H13 H 0.4189 0.2412 0.1817 0.056 Uiso 1 1 calc R U
C14 C 0.3220(2) 0.1493(2) 0.13104(14) 0.0557(8) Uani 1 1 d . .
H14 H 0.3603 0.1056 0.1086 0.067 Uiso 1 1 calc R U
C15 C 0.2259(2) 0.1523(3) 0.13110(14) 0.0577(8) Uani 1 1 d . .
H15 H 0.1857 0.1093 0.1086 0.069 Uiso 1 1 calc R U
O21 O 0.09750(15) 0.4504(2) 0.20038(14) 0.0785(9) Uani 1 1 d . .
C22 C 0.19241(18) 0.4702(2) 0.21157(12) 0.0381(5) Uani 1 1 d . .
C23 C 0.2129(2) 0.5652(2) 0.19523(16) 0.0542(8) Uani 1 1 d . .
H23 H 0.2733 0.5966 0.1977 0.065 Uiso 1 1 calc R U
C24 C 0.1259(3) 0.6099(3) 0.17333(16) 0.0600(8) Uani 1 1 d . .
H24 H 0.1174 0.6762 0.1590 0.072 Uiso 1 1 calc R U
C25 C 0.0600(3) 0.5390(3) 0.1774(2) 0.0821(13) Uani 1 1 d . .
H25 H -0.0046 0.5478 0.1660 0.099 Uiso 1 1 calc R U
O31 O 0.09775(14) 0.28217(17) 0.28743(9) 0.0533(5) Uani 1 1 d . .
C32 C 0.18467(18) 0.3243(2) 0.30424(12) 0.0382(5) Uani 1 1 d . .
C33 C 0.1925(2) 0.3284(2) 0.36438(13) 0.0507(7) Uani 1 1 d . .
H33 H 0.2451 0.3533 0.3868 0.061 Uiso 1 1 calc R U
C34 C 0.1061(2) 0.2878(3) 0.38739(15) 0.0583(8) Uani 1 1 d . .
H34 H 0.0906 0.2804 0.4277 0.070 Uiso 1 1 calc R U
C35 C 0.0515(2) 0.2623(3) 0.34013(16) 0.0599(9) Uani 1 1 d . .
H35 H -0.0104 0.2345 0.3424 0.072 Uiso 1 1 calc R U

loop_
_atom_site_aniso_label
_atom_site_aniso_U_11
_atom_site_aniso_U_22
_atom_site_aniso_U_33
_atom_site_aniso_U_23
_atom_site_aniso_U_13
_atom_site_aniso_U_12
Au1 0.03244(6) 0.04150(7) 0.03933(7) 0.00174(4) -0.00522(4) -0.00168(4)
S1 0.0401(3) 0.0484(4) 0.0460(4) 0.0073(3) -0.0102(3) -0.0102(3)
N1 0.0377(11) 0.0426(12) 0.0368(12) 0.0023(9) -0.0015(9) -0.0008(9)
N2 0.0552(15) 0.0594(15) 0.0478(15) 0.0163(12) -0.0012(12) -0.0047(12)
N3 0.0551(15) 0.0676(17) 0.0558(16) 0.0152(14) 0.0026(12) -0.0144(13)
N4 0.0402(12) 0.0538(14) 0.0493(15) 0.0046(11) 0.0026(10) -0.0096(11)
C5 0.0313(12) 0.0415(13) 0.0376(14) -0.0031(11) 0.0030(10) 0.0005(10)
C6 0.0407(14) 0.0430(14) 0.0318(13) -0.0004(10) -0.0070(11) -0.0040(10)
C7 0.0596(19) 0.0452(16) 0.063(2) -0.0135(14) -0.0140(16) 0.0080(14)
C8 0.087(3) 0.0436(17) 0.078(3) -0.0138(16) -0.023(2) -0.0104(17)
C9 0.061(2) 0.065(2) 0.071(2) 0.0053(18) -0.0242(17) -0.0208(17)
C10 0.0424(17) 0.063(2) 0.073(2) 0.0094(16) -0.0142(16) -0.0021(14)
C11 0.0456(15) 0.0400(14) 0.0585(19) 0.0044(13) -0.0092(13) 0.0002(12)
P1 0.0294(3) 0.0376(3) 0.0340(3) 0.0029(3) -0.0025(2) 0.0002(2)
O11 0.0356(10) 0.0643(13) 0.0568(13) -0.0170(10) -0.0016(9) -0.0024(9)
C12 0.0338(12) 0.0387(13) 0.0369(13) 0.0016(11) -0.0025(10) 0.0000(10)
C13 0.0360(13) 0.0531(16) 0.0518(17) 0.0015(13) -0.0005(12) 0.0090(12)
C14 0.064(2) 0.0528(17) 0.0502(18) -0.0062(14) 0.0013(15) 0.0165(15)
C15 0.068(2) 0.0561(18) 0.0492(18) -0.0140(15) -0.0044(15) 0.0000(15)
O21 0.0465(14) 0.0582(14) 0.130(3) 0.0348(14) -0.0278(15) -0.0031(10)
C22 0.0364(13) 0.0377(13) 0.0399(14) 0.0012(11) -0.0035(11) 0.0030(11)
C23 0.0522(18) 0.0419(16) 0.068(2) 0.0052(14) -0.0038(16) 0.0007(13)
C24 0.071(2) 0.0462(17) 0.063(2) 0.0102(15) -0.0062(17) 0.0141(16)
C25 0.056(2) 0.077(3) 0.112(4) 0.024(2) -0.029(2) 0.022(2)
O31 0.0381(10) 0.0708(14) 0.0509(12) 0.0083(10) -0.0008(9) -0.0129(10)
C32 0.0315(12) 0.0409(13) 0.0422(15) 0.0045(11) -0.0007(10) -0.0011(10)
C33 0.0489(16) 0.0624(18) 0.0407(16) 0.0076(13) 0.0008(13) -0.0049(14)
C34 0.0578(19) 0.070(2) 0.0473(18) 0.0134(16) 0.0134(15) -0.0009(16)
C35 0.0419(16) 0.065(2) 0.073(2) 0.0215(17) 0.0149(15) -0.0036(14)

loop_
_atom_type_symbol
_atom_type_description
_atom_type_scat_dispersion_real
_atom_type_scat_dispersion_imag
_atom_type_scat_source
C C 0.0033 0.0016 'International Tables Vol C Tables 4.2.6.8 and 6.1.1.4'
H H 0.0000 0.0000 'International Tables Vol C Tables 4.2.6.8 and 6.1.1.4'
N N 0.0061 0.0033 'International Tables Vol C Tables 4.2.6.8 and 6.1.1.4'
O O 0.0106 0.0060 'International Tables Vol C Tables 4.2.6.8 and 6.1.1.4'
P P 0.1023 0.0942 'International Tables Vol C Tables 4.2.6.8 and 6.1.1.4'
S S 0.1246 0.1234 'International Tables Vol C Tables 4.2.6.8 and 6.1.1.4'
Au Au -2.0133 8.8022 'International Tables Vol C Tables 4.2.6.8 and 6.1.1.4'

loop_
_geom_angle_atom_site_label_1
_geom_angle_atom_site_label_2
_geom_angle_atom_site_label_3
_geom_angle
P1 Au1 S1 170.93(3)
C5 S1 Au1 99.28(9)
C5 N1 N2 108.6(2)
C5 N1 C6 130.4(2)
N2 N1 C6 120.8(2)
N3 N2 N1 105.9(2)
N2 N3 N4 111.7(2)
C5 N4 N3 106.0(2)
N4 C5 N1 107.7(2)
N4 C5 S1 128.8(2)
N1 C5 S1 123.5(2)
C11 C6 C7 120.9(3)
C11 C6 N1 119.1(2)
C7 C6 N1 120.0(3)
C6 C7 C8 118.7(3)
C6 C7 H7 120.7
C8 C7 H7 120.7
C9 C8 C7 120.4(3)
C9 C8 H8 119.8
C7 C8 H8 119.8
C8 C9 C10 120.4(3)
C8 C9 H9 119.8
C10 C9 H9 119.8
C9 C10 C11 120.0(3)
C9 C10 H10 120.0
C11 C10 H10 120.0
C6 C11 C10 119.5(3)
C6 C11 H11 120.2
C10 C11 H11 120.2
C32 P1 C22 103.83(12)
C32 P1 C12 106.47(13)
C22 P1 C12 107.55(12)
C32 P1 Au1 107.76(9)
C22 P1 Au1 114.05(9)
C12 P1 Au1 116.21(8)
C12 O11 C15 106.1(2)
C13 C12 O11 109.8(2)
C13 C12 P1 131.2(2)
O11 C12 P1 119.05(18)
C12 C13 C14 106.7(3)
C12 C13 H13 126.6
C14 C13 H13 126.6
C15 C14 C13 106.6(3)
C15 C14 H14 126.7
C13 C14 H14 126.7
C14 C15 O11 110.8(3)
C14 C15 H15 124.6
O11 C15 H15 124.6
C22 O21 C25 105.4(3)
C23 C22 O21 109.9(3)
C23 C22 P1 133.0(2)
O21 C22 P1 117.1(2)
C22 C23 C24 107.3(3)
C22 C23 H23 126.4
C24 C23 H23 126.4
C25 C24 C23 105.7(3)
C25 C24 H24 127.1
C23 C24 H24 127.1
C24 C25 O21 111.7(3)
C24 C25 H25 124.1
O21 C25 H25 124.1
C32 O31 C35 105.3(2)
C33 C32 O31 110.1(2)
C33 C32 P1 131.0(2)
O31 C32 P1 118.8(2)
C32 C33 C34 107.0(3)
C32 C33 H33 126.5
C34 C33 H33 126.5
C35 C34 C33 106.3(3)
C35 C34 H34 126.8
C33 C34 H34 126.8
C34 C35 O31 111.2(3)
C34 C35 H35 124.4
O31 C35 H35 124.4

loop_
_geom_bond_atom_site_label_1
_geom_bond_atom_site_label_2
_geom_bond_distance
Au1 P1 2.2475(6)
Au1 S1 2.3051(7)
S1 C5 1.726(3)
N1 C5 1.350(3)
N1 N2 1.361(3)
N1 C6 1.428(3)
N2 N3 1.285(4)
N3 N4 1.359(4)
N4 C5 1.326(3)
C6 C11 1.371(4)
C6 C7 1.374(4)
C7 C8 1.393(5)
C7 H7 0.9300
C8 C9 1.359(5)
C8 H8 0.9300
C9 C10 1.370(5)
C9 H9 0.9300
C10 C11 1.380(4)
C10 H10 0.9300
C11 H11 0.9300
P1 C32 1.784(3)
P1 C22 1.786(3)
P1 C12 1.787(3)
O11 C12 1.364(3)
O11 C15 1.364(4)
C12 C13 1.343(4)
C13 C14 1.416(4)
C13 H13 0.9300
C14 C15 1.325(4)
C14 H14 0.9300
C15 H15 0.9300
O21 C22 1.353(3)
O21 C25 1.364(4)
C22 C23 1.326(4)
C23 C24 1.413(5)
C23 H23 0.9300
C24 C25 1.302(5)
C24 H24 0.9300
C25 H25 0.9300
O31 C32 1.366(3)
O31 C35 1.368(4)
C32 C33 1.339(4)
C33 C34 1.410(4)
C33 H33 0.9300
C34 C35 1.324(5)
C34 H34 0.9300
C35 H35 0.9300

loop_
_geom_hbond_atom_site_label_D
_geom_hbond_atom_site_label_H
_geom_hbond_atom_site_label_A
_geom_hbond_distance_DH
_geom_hbond_distance_HA
_geom_hbond_distance_DA
_geom_hbond_angle_DHA
_geom_hbond_site_symmetry_A
C34 H34 N3 0.93 2.65 3.555(4) 165. 7_556
C35 H35 O11 0.93 2.55 3.423(4) 157. 2

loop_
_geom_torsion_atom_site_label_1
_geom_torsion_atom_site_label_2
_geom_torsion_atom_site_label_3
_geom_torsion_atom_site_label_4
_geom_torsion
C5 N1 N2 N3 -0.2(3)
C6 N1 N2 N3 -175.6(3)
N1 N2 N3 N4 0.0(3)
N2 N3 N4 C5 0.1(3)
N3 N4 C5 N1 -0.3(3)
N3 N4 C5 S1 178.4(2)
N2 N1 C5 N4 0.3(3)
C6 N1 C5 N4 175.1(2)
N2 N1 C5 S1 -178.50(19)
C6 N1 C5 S1 -3.7(4)
Au1 S1 C5 N4 -9.1(3)
Au1 S1 C5 N1 169.4(2)
C5 N1 C6 C11 -120.4(3)
N2 N1 C6 C11 53.9(4)
C5 N1 C6 C7 59.8(4)
N2 N1 C6 C7 -125.9(3)
C11 C6 C7 C8 1.0(5)
N1 C6 C7 C8 -179.2(3)
C6 C7 C8 C9 -1.5(6)
C7 C8 C9 C10 0.7(6)
C8 C9 C10 C11 0.6(6)
C7 C6 C11 C10 0.2(5)
N1 C6 C11 C10 -179.6(3)
C9 C10 C11 C6 -1.0(5)
C15 O11 C12 C13 1.0(3)
C15 O11 C12 P1 -179.1(2)
C32 P1 C12 C13 -125.8(3)
C22 P1 C12 C13 123.4(3)
Au1 P1 C12 C13 -5.8(3)
C32 P1 C12 O11 54.2(2)
C22 P1 C12 O11 -56.6(2)
Au1 P1 C12 O11 174.20(17)
O11 C12 C13 C14 -0.3(3)
P1 C12 C13 C14 179.7(2)
C12 C13 C14 C15 -0.5(4)
C13 C14 C15 O11 1.1(4)
C12 O11 C15 C14 -1.3(4)
C25 O21 C22 C23 -1.2(4)
C25 O21 C22 P1 175.8(3)
C32 P1 C22 C23 133.6(3)
C12 P1 C22 C23 -113.8(3)
Au1 P1 C22 C23 16.6(4)
C32 P1 C22 O21 -42.6(3)
C12 P1 C22 O21 70.0(3)
Au1 P1 C22 O21 -159.6(2)
O21 C22 C23 C24 1.2(4)
P1 C22 C23 C24 -175.3(3)
C22 C23 C24 C25 -0.7(4)
C23 C24 C25 O21 -0.1(5)
C22 O21 C25 C24 0.8(5)
C35 O31 C32 C33 1.2(3)
C35 O31 C32 P1 -174.5(2)
C22 P1 C32 C33 -113.2(3)
C12 P1 C32 C33 133.4(3)
Au1 P1 C32 C33 8.1(3)
C22 P1 C32 O31 61.4(2)
C12 P1 C32 O31 -52.0(2)
Au1 P1 C32 O31 -177.35(18)
O31 C32 C33 C34 -0.6(3)
P1 C32 C33 C34 174.4(2)
C32 C33 C34 C35 -0.3(4)
C33 C34 C35 O31 1.1(4)
C32 O31 C35 C34 -1.4(4)
